data_7223915
loop_
_publ_author_name
'Yu, Tiantian'
'Wang, Shimin'
'Li, Xuemin'
'Gao, Xiaoli'
'Zhou, Chunlin'
'Cheng, Jiajia'
'Li, Baojun'
'Li, Jinpeng'
'Chang, Junbiao'
'Hou, Hongwei'
'Liu, Zhongyi'

_publ_section_title
;
 Roles of temperature, solvent, M/L ratios and anion in preparing
 complexes containing a Himta ligand
;
_journal_issue 8
_journal_name_full CrystEngComm
_journal_page_first 1350
_journal_paper_doi 10.1039/C5CE02277K
_journal_volume 18
_journal_year 2016
_chemical_formula_sum 'C32 H42 Cu2 N20 O13'
_chemical_formula_weight 1041.94
_chemical_name_systematic
; 
 ? 
;
_space_group_IT_number 15
_symmetry_cell_setting monoclinic
_symmetry_space_group_name_Hall '-I 2ya'
_symmetry_space_group_name_H-M 'I 1 2/a 1'
_atom_sites_solution_hydrogens geom
_atom_sites_solution_primary direct
_atom_sites_solution_secondary difmap
_audit_creation_method SHELXL-97
_audit_update_record
;
2016-01-15 deposited with the CCDC.
2016-01-15 downloaded from the CCDC.
;
_cell_angle_alpha 90.00
_cell_angle_beta 101.13(3)
_cell_angle_gamma 90.00
_cell_formula_units_Z 2
_cell_length_a 8.2134(16)
_cell_length_b 16.974(3)
_cell_length_c 19.396(6)
_cell_measurement_reflns_used 2033
_cell_measurement_temperature 293(2)
_cell_measurement_theta_max 27.8247
_cell_measurement_theta_min 2.1400
_cell_volume 2653.2(11)
_computing_cell_refinement 'CrystalClear (Rigaku/MSC Inc., 2006)'
_computing_data_collection 'CrystalClear (Rigaku/MSC Inc., 2006)'
_computing_data_reduction 'CrystalClear (Rigaku/MSC Inc., 2006)'
_computing_structure_refinement 'SHELXL-97 (Sheldrick, 1997)'
_computing_structure_solution 'SHELXS-97 (Sheldrick, 1990)'
_diffrn_ambient_temperature 293(2)
_diffrn_detector_area_resol_mean 28.5714
_diffrn_measured_fraction_theta_full 0.991
_diffrn_measured_fraction_theta_max 0.991
_diffrn_measurement_device_type Saturn724
_diffrn_measurement_method dtprofit.ref
_diffrn_radiation_monochromator graphite
_diffrn_radiation_source 'fine-focus sealed tube'
_diffrn_radiation_type MoK\a
_diffrn_radiation_wavelength 0.71073
_diffrn_reflns_av_R_equivalents 0.1021
_diffrn_reflns_av_sigmaI/netI 0.1304
_diffrn_reflns_limit_h_max 9
_diffrn_reflns_limit_h_min -9
_diffrn_reflns_limit_k_max 20
_diffrn_reflns_limit_k_min -18
_diffrn_reflns_limit_l_max 23
_diffrn_reflns_limit_l_min -23
_diffrn_reflns_number 8801
_diffrn_reflns_theta_full 24.98
_diffrn_reflns_theta_max 24.98
_diffrn_reflns_theta_min 2.14
_diffrn_standards_decay_% 0
_diffrn_standards_interval_count 0
_diffrn_standards_interval_time 0
_diffrn_standards_number 0
_exptl_absorpt_coefficient_mu 0.872
_exptl_absorpt_correction_T_max 0.8449
_exptl_absorpt_correction_T_min 0.8449
_exptl_absorpt_correction_type multi-scan
_exptl_crystal_colour pink
_exptl_crystal_density_diffrn 1.304
_exptl_crystal_density_method 'not measured'
_exptl_crystal_description Prism
_exptl_crystal_F_000 1072
_exptl_crystal_size_max 0.20
_exptl_crystal_size_mid 0.20
_exptl_crystal_size_min 0.20
_refine_diff_density_max 0.920
_refine_diff_density_min -0.400
_refine_diff_density_rms 0.121
_refine_ls_extinction_method none
_refine_ls_goodness_of_fit_ref 0.986
_refine_ls_hydrogen_treatment mixed
_refine_ls_matrix_type full
_refine_ls_number_parameters 175
_refine_ls_number_reflns 2329
_refine_ls_number_restraints 6
_refine_ls_restrained_S_all 0.986
_refine_ls_R_factor_all 0.1526
_refine_ls_R_factor_gt 0.0788
_refine_ls_shift/su_max 0.004
_refine_ls_shift/su_mean 0.000
_refine_ls_structure_factor_coef Fsqd
_refine_ls_weighting_details 'calc w=1/[\s^2^(Fo^2^)+(0.1253P)^2^+0.0000P] where P=(Fo^2^+2Fc^2^)/3'
_refine_ls_weighting_scheme calc
_refine_ls_wR_factor_gt 0.2186
_refine_ls_wR_factor_ref 0.2485
_reflns_number_gt 1114
_reflns_number_total 2329
_reflns_threshold_expression >2sigma(I)
_cod_data_source_file c5ce02277k2.cif
_cod_data_source_block a
_cod_depositor_comments
;
The following automatic conversions were performed:

'_exptl_absorpt_correction_type' value 'Multi-scan' changed to
'multi-scan' according to
/usr/data/users/saulius/crontab/automatic-downloads/rss-feeds/RSC/lib/dictionaries/cif_core.dic
dictionary named 'cif_core.dic' version 2.4.2 from 2011-04-26.

Automatic conversion script
Id: cif_fix_values 4268 2015-11-12 08:31:59Z antanas 

 Adding full bibliography for 7223915--7223923.cif.
;
_cod_original_sg_symbol_H-M I2/a
_cod_database_code 7223915

loop_
_symmetry_equiv_pos_as_xyz
'x, y, z'
'-x+1/2, y, -z'
'x+1/2, y+1/2, z+1/2'
'-x+1, y+1/2, -z+1/2'
'-x, -y, -z'
'x-1/2, -y, z'
'-x+1/2, -y+1/2, -z+1/2'
'x, -y+1/2, z+1/2'

loop_
_atom_site_label
_atom_site_type_symbol
_atom_site_fract_x
_atom_site_fract_y
_atom_site_fract_z
_atom_site_U_iso_or_equiv
_atom_site_adp_type
_atom_site_occupancy
_atom_site_symmetry_multiplicity
_atom_site_calc_flag
_atom_site_refinement_flags
C1 C 0.4401(6) 0.0659(3) 0.1264(2) 0.0485(14) Uani 1 1 d .
C2 C 0.3217(6) 0.1055(3) 0.1675(3) 0.0586(16) Uani 1 1 d .
H2A H 0.2338 0.1316 0.1349 0.070 Uiso 1 1 calc R
H2B H 0.2713 0.0657 0.1924 0.070 Uiso 1 1 calc R
C3 C 0.5034(6) 0.1497(3) 0.2802(2) 0.0552(15) Uani 1 1 d .
H3 H 0.5220 0.1024 0.3045 0.066 Uiso 1 1 calc R
C4 C 0.5705(6) 0.2239(3) 0.3001(3) 0.0565(15) Uani 1 1 d .
C5 C 0.6919(6) 0.2467(3) 0.3655(2) 0.0667(17) Uani 1 1 d .
H5A H 0.7435 0.1996 0.3881 0.080 Uiso 1 1 calc R
H5B H 0.7784 0.2793 0.3526 0.080 Uiso 1 1 calc R
C6 C 0.5175(6) 0.2587(3) 0.4591(3) 0.0629(17) Uani 1 1 d .
H6 H 0.4928 0.2058 0.4647 0.075 Uiso 1 1 calc R
C7 C 0.4687(6) 0.3218(3) 0.4929(2) 0.0525(15) Uani 1 1 d .
H7 H 0.4022 0.3190 0.5265 0.063 Uiso 1 1 calc R
C8 C 0.6168(5) 0.3689(3) 0.4235(2) 0.0457(14) Uani 1 1 d .
H8 H 0.6741 0.4031 0.3993 0.055 Uiso 1 1 calc R
Cu1 Cu 0.5000 0.5000 0.5000 0.0427(2) Uani 1 2 d S
N1 N 0.5305(4) 0.3906(2) 0.47072(18) 0.0410(11) Uani 1 1 d .
N2 N 0.6108(4) 0.2903(2) 0.4152(2) 0.0505(12) Uani 1 1 d .
N3 N 0.4064(5) 0.1632(3) 0.2178(2) 0.0552(13) Uani 1 1 d .
N4 N 0.4122(5) 0.2391(3) 0.1985(2) 0.0646(14) Uani 1 1 d .
N5 N 0.5105(5) 0.2752(3) 0.2490(2) 0.0668(15) Uani 1 1 d .
O1 O 0.5898(4) 0.0684(2) 0.14833(18) 0.0619(11) Uani 1 1 d .
O2 O 0.3683(4) 0.0358(2) 0.06799(15) 0.0484(9) Uani 1 1 d .
O3 O 0.170(2) 0.5098(11) 0.1089(9) 0.097(5) Uani 0.25 1 d PGU
H3A H 0.1567 0.5556 0.0910 0.146 Uiso 0.25 1 d PG
H3B H 0.2579 0.5085 0.1400 0.146 Uiso 0.25 1 d PG
O4 O 0.3758(9) 0.5640(4) 0.7627(4) 0.064(2) Uani 0.50 1 d P
H4A H 0.3254 0.5835 0.7953 0.097 Uiso 0.50 1 d PR
H4B H 0.4379 0.6024 0.7529 0.097 Uiso 0.50 1 d PR
O5 O 0.6705(10) 0.8587(5) 0.4197(4) 0.097(3) Uani 0.50 1 d PG
H5C H 0.6680 0.8852 0.4567 0.145 Uiso 0.50 1 d PG
H5D H 0.6151 0.8165 0.4204 0.145 Uiso 0.50 1 d PG

loop_
_atom_site_aniso_label
_atom_site_aniso_U_11
_atom_site_aniso_U_22
_atom_site_aniso_U_33
_atom_site_aniso_U_23
_atom_site_aniso_U_13
_atom_site_aniso_U_12
C1 0.059(3) 0.044(3) 0.047(3) 0.005(2) 0.022(2) -0.010(2)
C2 0.064(3) 0.068(3) 0.050(3) -0.022(3) 0.024(2) -0.012(3)
C3 0.064(3) 0.063(3) 0.040(3) -0.011(3) 0.013(2) 0.010(3)
C4 0.057(3) 0.065(3) 0.052(3) -0.018(3) 0.023(2) 0.004(3)
C5 0.064(3) 0.084(4) 0.053(3) -0.039(3) 0.012(3) -0.001(3)
C6 0.075(3) 0.056(3) 0.058(3) -0.009(3) 0.011(3) -0.014(3)
C7 0.062(3) 0.058(3) 0.039(2) -0.004(3) 0.013(2) 0.004(3)
C8 0.045(2) 0.058(3) 0.033(2) -0.013(2) 0.005(2) 0.005(2)
Cu1 0.0517(4) 0.0497(4) 0.0294(3) 0.0015(4) 0.0144(3) 0.0079(4)
N1 0.0422(19) 0.046(2) 0.036(2) -0.0005(18) 0.0099(17) 0.0049(18)
N2 0.052(2) 0.055(2) 0.045(2) -0.009(2) 0.0095(19) 0.0018(19)
N3 0.054(2) 0.072(3) 0.043(2) -0.018(2) 0.0173(19) -0.005(2)
N4 0.082(3) 0.058(3) 0.051(3) -0.001(2) 0.008(2) -0.002(2)
N5 0.089(3) 0.052(3) 0.058(3) -0.006(2) 0.013(3) 0.002(2)
O1 0.0507(18) 0.084(3) 0.053(2) -0.0137(19) 0.0148(17) 0.0029(18)
O2 0.0596(17) 0.059(2) 0.0302(15) -0.0079(15) 0.0173(14) -0.0112(16)
O3 0.120(9) 0.107(10) 0.075(8) -0.025(8) 0.045(7) -0.009(8)
O4 0.091(5) 0.035(4) 0.071(5) -0.015(3) 0.025(4) 0.001(3)
O5 0.116(6) 0.071(5) 0.104(6) -0.038(5) 0.023(6) 0.005(5)

loop_
_atom_type_symbol
_atom_type_description
_atom_type_scat_dispersion_real
_atom_type_scat_dispersion_imag
_atom_type_scat_source
C C 0.0033 0.0016 'International Tables Vol C Tables 4.2.6.8 and 6.1.1.4'
H H 0.0000 0.0000 'International Tables Vol C Tables 4.2.6.8 and 6.1.1.4'
Cu Cu 0.3201 1.2651 'International Tables Vol C Tables 4.2.6.8 and 6.1.1.4'
N N 0.0061 0.0033 'International Tables Vol C Tables 4.2.6.8 and 6.1.1.4'
O O 0.0106 0.0060 'International Tables Vol C Tables 4.2.6.8 and 6.1.1.4'

loop_
_geom_angle_atom_site_label_1
_geom_angle_atom_site_label_2
_geom_angle_atom_site_label_3
_geom_angle
_geom_angle_site_symmetry_1
_geom_angle_site_symmetry_3
O1 C1 O2 125.7(5) . .
O1 C1 C2 120.2(4) . .
O2 C1 C2 114.0(4) . .
N3 C2 C1 112.0(4) . .
N3 C2 H2A 109.2 . .
C1 C2 H2A 109.2 . .
N3 C2 H2B 109.2 . .
C1 C2 H2B 109.2 . .
H2A C2 H2B 107.9 . .
N3 C3 C4 103.3(4) . .
N3 C3 H3 128.3 . .
C4 C3 H3 128.3 . .
N5 C4 C3 108.2(4) . .
N5 C4 C5 122.9(5) . .
C3 C4 C5 128.9(5) . .
N2 C5 C4 111.8(4) . .
N2 C5 H5A 109.3 . .
C4 C5 H5A 109.3 . .
N2 C5 H5B 109.3 . .
C4 C5 H5B 109.3 . .
H5A C5 H5B 107.9 . .
N2 C6 C7 104.2(5) . .
N2 C6 H6 127.9 . .
C7 C6 H6 127.9 . .
C6 C7 N1 111.1(5) . .
C6 C7 H7 124.5 . .
N1 C7 H7 124.5 . .
N1 C8 N2 110.5(4) . .
N1 C8 H8 124.7 . .
N2 C8 H8 124.7 . .
O2 Cu1 O2 180 4 8
O2 Cu1 N1 91.09(15) 4 5_666
O2 Cu1 N1 88.91(15) 8 5_666
O2 Cu1 N1 88.91(15) 4 .
O2 Cu1 N1 91.09(15) 8 .
N1 Cu1 N1 180 5_666 .
C8 N1 C7 105.1(4) . .
C8 N1 Cu1 125.4(3) . .
C7 N1 Cu1 129.4(3) . .
C8 N2 C6 109.1(4) . .
C8 N2 C5 124.5(4) . .
C6 N2 C5 126.4(4) . .
C3 N3 N4 111.7(4) . .
C3 N3 C2 127.9(4) . .
N4 N3 C2 119.6(4) . .
N5 N4 N3 107.0(4) . .
N4 N5 C4 109.7(4) . .
C1 O2 Cu1 120.1(3) . 4_545
H3A O3 H3B 109.5 . .
H4A O4 H4B 104.5 . .
H5C O5 H5D 109.5 . .

loop_
_geom_bond_atom_site_label_1
_geom_bond_atom_site_label_2
_geom_bond_distance
_geom_bond_site_symmetry_2
C1 O1 1.222(5) .
C1 O2 1.279(5) .
C1 C2 1.527(7) .
C2 N3 1.460(6) .
C2 H2A 0.9700 .
C2 H2B 0.9700 .
C3 N3 1.334(6) .
C3 C4 1.398(7) .
C3 H3 0.9300 .
C4 N5 1.341(6) .
C4 C5 1.504(6) .
C5 N2 1.472(6) .
C5 H5A 0.9700 .
C5 H5B 0.9700 .
C6 N2 1.362(7) .
C6 C7 1.356(7) .
C6 H6 0.9300 .
C7 N1 1.374(6) .
C7 H7 0.9300 .
C8 N1 1.314(6) .
C8 N2 1.344(6) .
C8 H8 0.9300 .
Cu1 O2 1.957(3) 4
Cu1 O2 1.957(3) 8
Cu1 N1 1.972(4) 5_666
Cu1 N1 1.972(4) .
N3 N4 1.346(6) .
N4 N5 1.297(6) .
O2 Cu1 1.957(3) 4_545
O3 H3A 0.8503 .
O3 H3B 0.8498 .
O4 H4A 0.8856 .
O4 H4B 0.8718 .
O5 H5C 0.8501 .
O5 H5D 0.8500 .

loop_
_geom_hbond_atom_site_label_D
_geom_hbond_atom_site_label_H
_geom_hbond_atom_site_label_A
_geom_hbond_distance_DH
_geom_hbond_distance_HA
_geom_hbond_distance_DA
_geom_hbond_angle_DHA
_geom_hbond_site_symmetry_A
O4 H4A O3 0.89 2.23 2.747(19) 116.7 2_556
O4 H4B N5 0.87 2.12 2.907(8) 149.7 5_666
O5 H5C O5 0.85 2.55 3.136(16) 127.4 2_656
O5 H5D N4 0.85 2.62 3.039(9) 111.3 4

loop_
_geom_torsion_atom_site_label_1
_geom_torsion_atom_site_label_2
_geom_torsion_atom_site_label_3
_geom_torsion_atom_site_label_4
_geom_torsion
_geom_torsion_site_symmetry_1
_geom_torsion_site_symmetry_4
O1 C1 C2 N3 18.1(6) . .
O2 C1 C2 N3 -158.2(4) . .
N3 C3 C4 N5 -0.3(6) . .
N3 C3 C4 C5 -179.0(5) . .
N5 C4 C5 N2 75.7(6) . .
C3 C4 C5 N2 -105.8(6) . .
N2 C6 C7 N1 -0.2(5) . .
N2 C8 N1 C7 0.3(4) . .
N2 C8 N1 Cu1 -179.1(3) . .
C6 C7 N1 C8 0.0(5) . .
C6 C7 N1 Cu1 179.4(3) . .
O2 Cu1 N1 C8 1.5(3) 4 .
O2 Cu1 N1 C8 -178.5(3) 8 .
N1 Cu1 N1 C8 153(100) 5_666 .
O2 Cu1 N1 C7 -177.8(3) 4 .
O2 Cu1 N1 C7 2.2(3) 8 .
N1 Cu1 N1 C7 -27(100) 5_666 .
N1 C8 N2 C6 -0.5(5) . .
N1 C8 N2 C5 178.9(4) . .
C7 C6 N2 C8 0.4(5) . .
C7 C6 N2 C5 -178.9(4) . .
C4 C5 N2 C8 -101.3(5) . .
C4 C5 N2 C6 77.9(6) . .
C4 C3 N3 N4 0.9(5) . .
C4 C3 N3 C2 171.1(5) . .
C1 C2 N3 C3 -77.2(6) . .
C1 C2 N3 N4 92.2(5) . .
C3 N3 N4 N5 -1.2(6) . .
C2 N3 N4 N5 -172.3(4) . .
N3 N4 N5 C4 1.0(6) . .
C3 C4 N5 N4 -0.4(6) . .
C5 C4 N5 N4 178.4(5) . .
O1 C1 O2 Cu1 -7.4(6) . 4_545
C2 C1 O2 Cu1 168.6(3) . 4_545
